data_7208605
loop_
_publ_author_name
'\<Strukil, Vjekoslav'
'Igrc, Marina D.'
'F\'abi\'an, L\'aszl\'o'
'Eckert-Maksi\'c, Mirjana'
'Childs, Scott L.'
'Reid, David G.'
'Duer, Melinda J.'
'Halasz, Ivan'
'Mottillo, Cristina'
'Fri\<s\<ci\'c, Tomislav'

_publ_section_title
;
 A model for a solvent-free synthetic organic research laboratory:
 click-mechanosynthesis and structural characterization of thioureas
 without bulk solvents
;
_journal_issue 9
_journal_name_full 'Green Chemistry'
_journal_page_first 2462
_journal_paper_doi 10.1039/c2gc35799b
_journal_volume 14
_journal_year 2012
_chemical_formula_moiety 'C14 H14 N2 O1 S1'
_chemical_formula_sum 'C14 H14 N2 O S'
_chemical_formula_weight 258.34
_space_group_IT_number 14
_symmetry_cell_setting monoclinic
_symmetry_space_group_name_Hall '-P 2ybc'
_symmetry_space_group_name_H-M 'P 1 21/c 1'
_cell_angle_alpha 90
_cell_angle_beta 90.7479(43)
_cell_angle_gamma 90
_cell_formula_units_Z 4
_cell_length_a 28.4936(24)
_cell_length_b 5.55569(33)
_cell_length_c 8.14303(38)
_cell_measurement_temperature 293
_cell_volume 1288.94(15)
_computing_cell_refinement Topas
_computing_data_collection PAnalytical
_computing_data_reduction none
_computing_structure_refinement Topas
_computing_structure_solution 'simulated annealing in DASH and Topas'
_diffrn_ambient_temperature 293
_diffrn_radiation_type 'Cu K\a_1'
_diffrn_radiation_wavelength 1.54059
_exptl_crystal_density_diffrn 1.331
_pd_proc_ls_prof_R_factor 0.0395
_pd_proc_ls_prof_wR_factor 0.0522
_refine_ls_goodness_of_fit_all 0.975
_refine_ls_hydrogen_treatment mixed
_refine_ls_number_parameters 130
_refine_ls_R_Fsqd_factor 0.0202
_refine_ls_shift/su_max <0.01
_refine_ls_structure_factor_coef Fsqd
_cod_data_source_file c2gc35799b.txt
_cod_data_source_block 1c
_cod_original_cell_volume 1288.95(14)
_cod_original_sg_symbol_H-M P21/c
_cod_original_formula_sum 'C14 H14 N2 O1 S1'
_cod_database_code 7208605

loop_
_symmetry_equiv_pos_as_xyz
'-x, -y, -z'
'-x, y+1/2, -z+1/2'
'x, -y+1/2, z+1/2'
'x, y, z'

loop_
_atom_site_label
_atom_site_type_symbol
_atom_site_symmetry_multiplicity
_atom_site_fract_x
_atom_site_fract_y
_atom_site_fract_z
_atom_site_occupancy
_atom_site_B_iso_or_equiv
H1 H 4 0.36215(24) 0.2345(21) 0.3818(12) 1 8.00(21)
C2 C 4 0.382009(71) 0.12461(42) 0.31710(42) 1 8.00(21)
C3 C 4 0.426910(90) 0.19134(52) 0.28497(43) 1 8.00(21)
H4 H 4 0.43953(26) 0.3433(22) 0.3304(12) 1 8.00(21)
C5 C 4 0.455100(94) 0.04505(42) 0.19098(43) 1 8.00(21)
H6 H 4 0.48744(37) 0.0963(27) 0.1662(13) 1 8.00(21)
C7 C 4 0.437110(72) -0.17477(43) 0.12864(48) 1 8.00(21)
H8 H 4 0.45785(28) -0.2841(22) 0.0620(12) 1 8.00(21)
C9 C 4 0.391870(72) -0.24099(52) 0.15834(43) 1 8.00(21)
H10 H 4 0.38135(25) -0.3921(17) 0.1130(12) 1 8.00(21)
C11 C 4 0.362750(93) -0.09387(54) 0.25219(44) 1 8.00(21)
N12 N 4 0.314720(61) -0.15729(48) 0.29593(32) 1 8.00(21)
H13 H 4 0.09469(25) -0.2932(17) 0.0385(13) 1 8.00(21)
C14 C 4 0.113044(70) -0.18151(49) 0.10590(41) 1 8.00(21)
C15 C 4 0.157735(91) -0.23560(52) 0.14596(43) 1 8.00(21)
H16 H 4 0.17106(27) -0.3837(16) 0.1038(13) 1 8.00(21)
C17 C 4 0.185280(94) -0.07983(55) 0.24842(43) 1 8.00(21)
N18 N 4 0.233809(61) -0.15221(48) 0.29383(32) 1 8.00(21)
C19 C 4 0.164329(72) 0.12972(42) 0.30304(47) 1 8.00(21)
H20 H 4 0.18145(25) 0.2514(19) 0.3700(13) 1 8.00(21)
C21 C 4 0.120278(70) 0.18120(45) 0.26132(40) 1 8.00(21)
H22 H 4 0.10611(24) 0.3299(19) 0.3021(12) 1 8.00(21)
C23 C 4 0.093252(87) 0.02380(43) 0.16377(44) 1 8.00(21)
O24 O 4 0.04811(14) 0.09054(64) 0.12478(52) 1 8.00(21)
C25 C 4 0.274530(59) -0.07564(26) 0.22903(21) 1 8.00(21)
H26 H 4 0.31130(26) -0.2662(17) 0.3869(12) 1 8.00(21)
H27 H 4 0.23678(35) -0.2614(16) 0.3852(13) 1 8.00(21)
S28 S 4 0.27572(13) 0.11661(39) 0.06750(24) 1 8.00(21)
C29 C 4 0.028779(70) 0.32485(37) 0.16155(30) 1 8.00(21)
H30 H 4 0.02978(30) 0.3565(28) 0.2838(14) 1 8.00(21)
H31 H 4 -0.00492(38) 0.3276(24) 0.1233(14) 1 8.00(21)
H32 H 4 0.04697(26) 0.4607(18) 0.1002(17) 1 8.00(21)
